data_2107320
loop_
_publ_author_name
'Thomas, P.A.'
'Gomez, E.'

_publ_section_title
;
 Absolute chirality and crystal structure of barium nitrite monohydrate,
 Ba (N O2)2 (H2 O)
;
_journal_name_full 'Acta Crystallographica B (39,1983-)'
_journal_page_first 348
_journal_page_last 355
_journal_volume 45
_journal_year 1989
_chemical_formula_sum 'Ba H2 N2 O5'
_chemical_name_systematic 'Ba (N O2)2 (H2 O)'
_space_group_IT_number 169
_symmetry_space_group_name_Hall 'P 61'
_symmetry_space_group_name_H-M 'P 61'
_cell_angle_alpha 90
_cell_angle_beta 90
_cell_angle_gamma 120
_cell_formula_units_Z 6
_cell_length_a 7.07
_cell_length_b 7.07
_cell_length_c 17.886
_cell_volume 774.253
_citation_journal_id_ASTM ASBSDK
_cod_data_source_file Thomas_ASBSDK_1989_692.cif
_cod_data_source_block H2Ba1N2O5
_cod_original_cell_volume 774.2526
_cod_original_formula_sum 'H2 Ba1 N2 O5'
_cod_database_code 2107320

loop_
_symmetry_equiv_pos_as_xyz
x,y,z
x-y,x,z+1/6
-y,x-y,z+1/3
-x,-y,z+1/2
-x+y,-x,z+2/3
y,-x+y,z+5/6

loop_
_atom_site_label
_atom_site_type_symbol
_atom_site_fract_x
_atom_site_fract_y
_atom_site_fract_z
_atom_site_occupancy
_atom_site_U_iso_or_equiv
H2 H+1 0.167 0.118 0.432 1 0.0
N1 N+3 0.0293 0.2463 0.1443 1 0.0
O3 O-2 0.2902 0.586 0.2972 1 0.0
Ba1 Ba+2 0.84994 0.42685 -0.0012 1 0.0
O4 O-2 0.0127 0.6155 0.2814 1 0.0
O2 O-2 0.8628 0.1078 0.1108 1 0.0
N2 N+3 0.1164 0.5649 0.3243 1 0.0
O1 O-2 0.103 0.4378 0.1214 1 0.0
O5 O-2 0.1556 0.2312 0.4152 1 0.0
H1 H+1 0.044 0.19 0.385 1 0.0
